data_4127063
loop_
_publ_author_name
'Adams, Gemma M.'
'Colebatch, Annie L.'
'Skornia, Joseph T.'
'McKay, Alasdair I.'
'Johnson, Heather C.'
'Lloyd Jones, Guy C.'
'Macgregor, Stuart A.'
'Beattie, Nicholas A.'
'Weller, Andrew S.'

_publ_section_title
;
 Dehydropolymerization of H3B&#x00B7;NMeH2 To Form Polyaminoboranes Using
 [Rh(Xantphos-alkyl)] Catalysts.
;
_journal_name_full 'Journal of the American Chemical Society'
_journal_paper_doi 10.1021/jacs.7b11975
_journal_year 2018
_chemical_compound_source SYN
_chemical_formula_moiety 'C32 H12 B1 F24, C30 H40 O1 P2 Rh1'
_chemical_formula_sum 'C62 H52 B F24 O P2 Rh'
_chemical_formula_weight 1444.71
_chemical_melting_point ?
_space_group_IT_number 14
_symmetry_cell_setting monoclinic
_symmetry_space_group_name_Hall '-P 2ybc'
_symmetry_space_group_name_H-M 'P 1 21/c 1'
_atom_sites_solution_hydrogens difmap
_atom_sites_solution_primary direct
_audit_creation_date 2016-11-14
_audit_creation_method CRYSTALS_ver_14.43
_cell_angle_alpha 90
_cell_angle_beta 102.1591(13)
_cell_angle_gamma 90
_cell_formula_units_Z 4
_cell_length_a 18.6622(2)
_cell_length_b 17.9481(2)
_cell_length_c 19.1933(3)
_cell_measurement_reflns_used 16325
_cell_measurement_temperature 150
_cell_measurement_theta_max 76
_cell_measurement_theta_min 4
_cell_volume 6284.59(14)
_computing_cell_refinement 'CrysAlis, (Oxford Diffraction, 2002)'
_computing_data_collection 'SuperNova, (Oxford Diffraction, 2010)'
_computing_data_reduction 'CrysAlis, (Oxford Diffraction, 2002)'
_computing_molecular_graphics 'CAMERON (Watkin et al., 1996)'
_computing_publication_material 'CRYSTALS (Betteridge et al., 2003)'
_computing_structure_refinement 'CRYSTALS (Betteridge et al., 2003)'
_computing_structure_solution 'SIR92 (Altomare et al., 1994)'
_diffrn_ambient_temperature 150
_diffrn_measured_fraction_theta_full 0.998
_diffrn_measured_fraction_theta_max 0.987
_diffrn_measurement_device Area
_diffrn_measurement_device_type 'Oxford Diffraction SuperNova'
_diffrn_measurement_method \w
_diffrn_radiation_monochromator graphite
_diffrn_radiation_type 'Cu K\a'
_diffrn_radiation_wavelength 1.54184
_diffrn_reflns_av_R_equivalents 0.025
_diffrn_reflns_limit_h_max 21
_diffrn_reflns_limit_h_min -23
_diffrn_reflns_limit_k_max 22
_diffrn_reflns_limit_k_min -18
_diffrn_reflns_limit_l_max 21
_diffrn_reflns_limit_l_min -23
_diffrn_reflns_number 38228
_diffrn_reflns_theta_full 74.060
_diffrn_reflns_theta_max 76.351
_diffrn_reflns_theta_min 3.884
_diffrn_standards_number 0
_exptl_absorpt_coefficient_mu 3.689
_exptl_absorpt_correction_T_max 0.48
_exptl_absorpt_correction_T_min 0.39
_exptl_absorpt_correction_type multi-scan
_exptl_absorpt_process_details 'CrysAlis, (Oxford Diffraction, 2002)'
_exptl_crystal_colour orange
_exptl_crystal_density_diffrn 1.527
_exptl_crystal_density_meas ?
_exptl_crystal_density_method 'not measured'
_exptl_crystal_description block
_exptl_crystal_F_000 2912
_exptl_crystal_size_max 0.350
_exptl_crystal_size_mid 0.250
_exptl_crystal_size_min 0.200
_refine_diff_density_max 2.13
_refine_diff_density_min -1.64
_refine_ls_extinction_method None
_refine_ls_goodness_of_fit_ref 0.9583
_refine_ls_hydrogen_treatment constr
_refine_ls_matrix_type full
_refine_ls_number_parameters 1014
_refine_ls_number_reflns 12965
_refine_ls_number_restraints 1596
_refine_ls_R_factor_all 0.0676
_refine_ls_R_factor_gt 0.0621
_refine_ls_shift/su_max 0.0063564
_refine_ls_shift/su_mean 0.0000813
_refine_ls_structure_factor_coef Fsqd
_refine_ls_weighting_details
;
 Method, part 1, Chebychev polynomial, (Watkin, 1994, Prince, 1982) 
 [weight] = 1.0/[A~0~*T~0~(x)+A~1~*T~1~(x) ... +A~n-1~]*T~n-1~(x)] 
 where A~i~ are the Chebychev coefficients listed below and x= Fcalc/Fmax 
 Method = Robust Weighting (Prince, 1982) 
 W = [weight] * [1-(deltaF/6*sigmaF)^2^]^2^ 
 A~i~ are: 
 0.320E+04 0.534E+04 0.324E+04 0.134E+04 296. 
;
_refine_ls_weighting_scheme calc
_refine_ls_wR_factor_all 0.1601
_refine_ls_wR_factor_gt 0.1507
_refine_ls_wR_factor_ref 0.1601
_reflns_limit_h_max 22
_reflns_limit_h_min -23
_reflns_limit_k_max 22
_reflns_limit_k_min 0
_reflns_limit_l_max 23
_reflns_limit_l_min 0
_reflns_number_gt 11509
_reflns_number_total 13014
_reflns_threshold_expression I>2.0\s(I)
_oxford_diffrn_Wilson_B_factor 2.39
_oxford_diffrn_Wilson_scale 0.18
_oxford_refine_ls_r_factor_ref 0.0676
_oxford_refine_ls_scale 2.66(2)
_oxford_reflns_number_all 12966
_oxford_reflns_threshold_expression_ref I>-3.0\s(I)
_oxford_structure_analysis_title 'C:\Users\aswgroup\Desktop\Crysta At 9:56 on '
_cod_data_source_file ja7b11975_si_002.cif
_cod_data_source_block complex_3
_cod_depositor_comments
;
The following automatic conversions were performed:

'_chemical_melting_point' value 'not measured' was changed to '?' -
the value is undefined or not given.

'_exptl_crystal_density_meas' value 'not measured' was changed to '?'
- the value is perceived as not measured.

Automatic conversion script
Id: cif_fix_values 4973 2017-02-22 13:04:09Z antanas 
;
_cod_original_sg_symbol_H-M 'P 1 21/c 1 '
_cod_original_formula_sum 'C62 H52 B1 F24 O1 P2 Rh1'
_cod_database_code 4127063

loop_
_symmetry_equiv_pos_as_xyz
x,y,z
-x,-y,-z
-x,y+1/2,-z+1/2
x,-y+1/2,z+1/2

loop_
_atom_site_label
_atom_site_type_symbol
_atom_site_fract_x
_atom_site_fract_y
_atom_site_fract_z
_atom_site_U_iso_or_equiv
_atom_site_occupancy
_atom_site_adp_type
_atom_site_refinement_flags_posn
_atom_site_refinement_flags_occupancy
_atom_site_disorder_assembly
_atom_site_disorder_group
Rh1 Rh 0.148329(15) 0.184712(17) 0.696841(15) 0.0300 1.0000 Uani . . . .
P1 P 0.20890(6) 0.25057(7) 0.62141(6) 0.0358 1.0000 Uani . . . .
P2 P 0.22863(6) 0.08474(6) 0.73003(6) 0.0355 1.0000 Uani . . . .
O1 O 0.32706(15) 0.21056(15) 0.73586(15) 0.0313 1.0000 Uani . . . .
B1 B 0.2509(2) 0.6981(2) 0.7255(2) 0.0231 1.0000 Uani . . . .
F16 F 0.4639(4) 0.5478(4) 0.5805(3) 0.1535 1.0000 Uani . . . .
F17 F 0.4139(3) 0.4519(3) 0.6119(2) 0.1073 1.0000 Uani . . . .
F18 F 0.3433(3) 0.5283(3) 0.54988(19) 0.1009 1.0000 Uani . . . .
F40 F 0.0256(2) 0.8511(5) 0.5887(3) 0.0602 0.5000 Uani D . 2 1
F41 F 0.0452(3) 0.9042(4) 0.5584(4) 0.1201 0.5000 Uani D . 2 2
F50 F 0.0533(3) 0.8986(5) 0.5018(4) 0.1296 0.5000 Uani D . 2 1
F51 F 0.0424(2) 0.8400(4) 0.4701(2) 0.0556 0.5000 Uani D . 2 2
F60 F 0.0247(3) 0.7900(4) 0.4993(4) 0.1277 0.5000 Uani D . 2 1
F61 F 0.0156(2) 0.7952(5) 0.5594(4) 0.1173 0.5000 Uani D . 2 2
F70 F 0.1109(2) 0.8031(3) 0.9172(3) 0.0748 0.770(7) Uani D P 3 1
F71 F 0.0976(3) 0.8476(9) 0.8819(4) 0.0716 0.230(7) Uani D P 3 2
F80 F 0.1317(3) 0.9141(3) 0.8976(3) 0.1065 0.770(7) Uani D P 3 1
F81 F 0.1702(5) 0.9217(4) 0.9440(8) 0.0647 0.230(7) Uani D P 3 2
F90 F 0.1881(2) 0.8638(3) 0.9909(2) 0.0820 0.770(7) Uani D P 3 1
F91 F 0.1624(6) 0.8130(6) 0.9780(5) 0.0818 0.230(7) Uani D P 3 2
F100 F 0.4214(2) 0.9381(3) 0.9270(3) 0.0593 0.5000 Uani D . 4 1
F101 F 0.41843(19) 0.9499(3) 0.9027(4) 0.0509 0.5000 Uani D . 4 2
F110 F 0.4468(2) 0.8972(4) 0.8302(3) 0.0592 0.5000 Uani D . 4 1
F111 F 0.4572(2) 0.8712(4) 0.8356(3) 0.0712 0.5000 Uani D . 4 2
F120 F 0.4673(3) 0.8304(3) 0.9243(4) 0.0869 0.5000 Uani D . 4 1
F121 F 0.4597(3) 0.8447(3) 0.9441(3) 0.0945 0.5000 Uani D . 4 2
F220 F 0.0263(4) 0.4516(3) 0.6015(2) 0.0710 0.670(9) Uani D P 7 1
F221 F -0.0125(5) 0.4881(7) 0.6094(3) 0.0965 0.330(9) Uani D P 7 2
F230 F 0.0768(3) 0.5282(4) 0.5450(2) 0.0991 0.670(9) Uani D P 7 1
F231 F 0.0781(4) 0.4767(6) 0.5643(4) 0.0947 0.330(9) Uani D P 7 2
F240 F -0.0144(3) 0.5598(4) 0.5833(3) 0.1142 0.670(9) Uani D P 7 1
F241 F 0.0224(7) 0.5778(3) 0.5555(4) 0.0724 0.330(9) Uani D P 7 2
F310 F 0.3032(2) 0.8524(5) 0.4522(2) 0.0541 0.553(10) Uani D P 1 1
F311 F 0.3037(2) 0.8916(5) 0.4690(4) 0.0967 0.447(10) Uani D P 1 2
F320 F 0.3792(3) 0.7977(4) 0.5283(4) 0.0978 0.553(10) Uani D P 1 1
F321 F 0.3542(4) 0.7891(3) 0.4917(5) 0.0830 0.447(10) Uani D P 1 2
F330 F 0.3548(4) 0.9072(4) 0.5426(4) 0.1189 0.553(10) Uani D P 1 1
F331 F 0.3805(3) 0.8768(5) 0.5628(2) 0.0568 0.447(10) Uani D P 1 2
F410 F 0.5513(6) 0.5421(12) 0.8520(3) 0.0673 0.160(9) Uani D P 5 1
F411 F 0.5211(3) 0.5096(3) 0.8671(2) 0.0752 0.840(9) Uani D P 5 2
F420 F 0.5152(10) 0.6408(4) 0.8927(7) 0.0650 0.160(9) Uani D P 5 1
F421 F 0.5475(3) 0.6234(3) 0.8678(3) 0.1064 0.840(9) Uani D P 5 2
F430 F 0.4663(5) 0.5380(12) 0.9083(5) 0.0688 0.160(9) Uani D P 5 1
F431 F 0.4642(2) 0.5870(4) 0.91776(19) 0.0911 0.840(9) Uani D P 5 2
F510 F 0.0993(8) 0.4341(5) 0.8501(2) 0.0644 0.357(17) Uani D P 6 1
F511 F 0.1329(6) 0.4257(2) 0.8549(2) 0.0806 0.643(17) Uani D P 6 2
F520 F 0.0720(4) 0.5162(5) 0.8835(4) 0.0903 0.643(17) Uani D P 6 2
F521 F 0.0962(8) 0.5382(5) 0.9005(4) 0.0674 0.357(17) Uani D P 6 1
F530 F 0.1881(4) 0.5160(4) 0.9138(2) 0.0637 0.643(17) Uani D P 6 2
F531 F 0.1978(3) 0.4859(8) 0.9015(4) 0.0798 0.357(17) Uani D P 6 1
C1 C 0.2654(2) 0.3169(2) 0.6807(3) 0.0364 1.0000 Uani . . . .
C2 C 0.2535(3) 0.3939(3) 0.6822(3) 0.0503 1.0000 Uani . . . .
C3 C 0.2927(3) 0.4365(3) 0.7373(4) 0.0613 1.0000 Uani . . . .
C4 C 0.3447(3) 0.4048(3) 0.7912(4) 0.0576 1.0000 Uani . . . .
C5 C 0.3599(2) 0.3291(3) 0.7912(3) 0.0425 1.0000 Uani . . . .
C6 C 0.3188(2) 0.2873(2) 0.7354(2) 0.0332 1.0000 Uani . . . .
C7 C 0.4160(3) 0.2872(3) 0.8472(3) 0.0498 1.0000 Uani . . . .
C8 C 0.4840(3) 0.2697(4) 0.8151(4) 0.0593 1.0000 Uani . . . .
C9 C 0.4401(4) 0.3330(4) 0.9156(4) 0.0726 1.0000 Uani . . . .
C10 C 0.3791(2) 0.2150(3) 0.8611(3) 0.0435 1.0000 Uani . . . .
C11 C 0.3856(3) 0.1803(4) 0.9274(3) 0.0590 1.0000 Uani . . . .
C12 C 0.3485(3) 0.1157(4) 0.9341(3) 0.0623 1.0000 Uani . . . .
C13 C 0.3037(3) 0.0833(3) 0.8760(3) 0.0513 1.0000 Uani . . . .
C14 C 0.2948(2) 0.1151(2) 0.8086(2) 0.0360 1.0000 Uani . . . .
C15 C 0.3349(2) 0.1795(2) 0.8032(2) 0.0332 1.0000 Uani . . . .
C16 C 0.1472(3) 0.3091(4) 0.5565(3) 0.0579 1.0000 Uani . . . .
C17 C 0.1822(4) 0.3540(5) 0.5038(4) 0.0816 1.0000 Uani . . . .
C18 C 0.2703(3) 0.2093(3) 0.5690(3) 0.0506 1.0000 Uani . . . .
C19 C 0.2301(4) 0.1544(5) 0.5122(3) 0.0814 1.0000 Uani . . . .
C20 C 0.2848(3) 0.0410(3) 0.6736(3) 0.0524 1.0000 Uani . . . .
C21 C 0.3313(4) -0.0245(3) 0.7081(4) 0.0661 1.0000 Uani . . . .
C22 C 0.1840(3) 0.0041(3) 0.7619(3) 0.0538 1.0000 Uani . . . .
C23 C 0.1339(4) -0.0365(3) 0.7003(4) 0.0763 1.0000 Uani . . . .
C24 C 0.0465(2) 0.2502(3) 0.6718(3) 0.0435 1.0000 Uani . . . .
C25 C 0.0962(2) 0.2858(2) 0.7253(3) 0.0374 1.0000 Uani . . . .
C26 C 0.0818(3) 0.2557(3) 0.7958(3) 0.0442 1.0000 Uani . . . .
C27 C -0.0019(3) 0.2437(3) 0.7758(3) 0.0566 1.0000 Uani . . . .
C28 C 0.0016(3) 0.1981(3) 0.7088(3) 0.0509 1.0000 Uani . . . .
C29 C 0.0585(3) 0.1394(3) 0.7404(3) 0.0459 1.0000 Uani . . . .
C30 C 0.1082(3) 0.1744(3) 0.7946(3) 0.0416 1.0000 Uani . . . .
C31 C 0.2311(2) 0.7497(2) 0.65382(19) 0.0250 1.0000 Uani . . . .
C32 C 0.2833(2) 0.7758(2) 0.6175(2) 0.0311 1.0000 Uani . . . .
C33 C 0.2656(2) 0.8210(2) 0.5574(2) 0.0390 1.0000 Uani D . . .
C34 C 0.1933(3) 0.8432(3) 0.5314(2) 0.0420 1.0000 Uani . . . .
C35 C 0.14039(19) 0.8183(2) 0.5668(2) 0.0415 1.0000 Uani D . . .
C36 C 0.1591(2) 0.7742(2) 0.6266(2) 0.0300 1.0000 Uani . . . .
C37 C 0.32503(13) 0.84438(18) 0.52070(14) 0.0606 1.0000 Uani D . . .
C38 C 0.06168(13) 0.8393(2) 0.53916(16) 0.0683 1.0000 Uani D . . .
C39 C 0.2629(2) 0.7568(2) 0.79200(19) 0.0245 1.0000 Uani . . . .
C40 C 0.2092(2) 0.7774(2) 0.8291(2) 0.0272 1.0000 Uani . . . .
C41 C 0.2227(2) 0.8296(2) 0.88420(19) 0.0336 1.0000 Uani D . . .
C42 C 0.2908(2) 0.8633(2) 0.9042(2) 0.0361 1.0000 Uani . . . .
C43 C 0.34455(18) 0.84479(19) 0.8666(2) 0.0368 1.0000 Uani D . . .
C44 C 0.3302(2) 0.7937(2) 0.8119(2) 0.0293 1.0000 Uani . . . .
C45 C 0.16419(14) 0.85252(15) 0.92164(14) 0.0533 1.0000 Uani D . . .
C46 C 0.42034(12) 0.87764(14) 0.88740(15) 0.0550 1.0000 Uani D . . .
C47 C 0.3253(2) 0.6486(2) 0.7283(2) 0.0256 1.0000 Uani . . . .
C48 C 0.3763(2) 0.6337(2) 0.7912(2) 0.0291 1.0000 Uani . . . .
C49 C 0.43697(19) 0.5880(2) 0.79252(19) 0.0378 1.0000 Uani D . . .
C50 C 0.4482(3) 0.5546(3) 0.7313(3) 0.0506 1.0000 Uani . . . .
C51 C 0.3967(3) 0.5657(3) 0.6685(3) 0.0519 1.0000 Uani . . . .
C52 C 0.3375(2) 0.6128(3) 0.6672(2) 0.0367 1.0000 Uani . . . .
C53 C 0.49211(13) 0.57725(16) 0.86085(14) 0.0578 1.0000 Uani D . . .
C54 C 0.4040(4) 0.5245(5) 0.6009(4) 0.0834 1.0000 Uani . . . .
C55 C 0.18806(19) 0.6349(2) 0.72834(19) 0.0237 1.0000 Uani . . . .
C56 C 0.1838(2) 0.5979(2) 0.7913(2) 0.0274 1.0000 Uani . . . .
C57 C 0.1370(2) 0.53803(18) 0.79261(18) 0.0334 1.0000 Uani D . . .
C58 C 0.0907(2) 0.5130(2) 0.7306(2) 0.0370 1.0000 Uani . . . .
C59 C 0.0946(2) 0.5479(2) 0.66789(19) 0.0388 1.0000 Uani D . . .
C60 C 0.1425(2) 0.6073(2) 0.6661(2) 0.0299 1.0000 Uani . . . .
C61 C 0.13262(16) 0.49945(14) 0.86036(12) 0.0528 1.0000 Uani D . . .
C62 C 0.04594(16) 0.52239(18) 0.59959(14) 0.0636 1.0000 Uani D . . .
H21 H 0.2183 0.4160 0.6458 0.0594 1.0000 Uiso R . . .
H31 H 0.2839 0.4879 0.7375 0.0713 1.0000 Uiso R . . .
H41 H 0.3700 0.4347 0.8287 0.0683 1.0000 Uiso R . . .
H81 H 0.5194 0.2427 0.8498 0.0949 1.0000 Uiso R . . .
H82 H 0.4695 0.2402 0.7720 0.0950 1.0000 Uiso R . . .
H83 H 0.5054 0.3162 0.8035 0.0949 1.0000 Uiso R . . .
H91 H 0.4774 0.3049 0.9478 0.1059 1.0000 Uiso R . . .
H92 H 0.4604 0.3801 0.9039 0.1059 1.0000 Uiso R . . .
H93 H 0.3988 0.3426 0.9376 0.1060 1.0000 Uiso R . . .
H111 H 0.4156 0.2021 0.9677 0.0693 1.0000 Uiso R . . .
H121 H 0.3542 0.0934 0.9791 0.0755 1.0000 Uiso R . . .
H131 H 0.2779 0.0394 0.8817 0.0614 1.0000 Uiso R . . .
H161 H 0.1231 0.3435 0.5829 0.0713 1.0000 Uiso R . . .
H162 H 0.1117 0.2755 0.5287 0.0712 1.0000 Uiso R . . .
H171 H 0.2235 0.3817 0.5316 0.1212 1.0000 Uiso R . . .
H172 H 0.1470 0.3886 0.4775 0.1210 1.0000 Uiso R . . .
H173 H 0.1996 0.3208 0.4713 0.1211 1.0000 Uiso R . . .
H181 H 0.2924 0.2490 0.5460 0.0640 1.0000 Uiso R . . .
H182 H 0.3083 0.1818 0.6019 0.0641 1.0000 Uiso R . . .
H191 H 0.2654 0.1271 0.4918 0.1250 1.0000 Uiso R . . .
H192 H 0.1977 0.1825 0.4753 0.1251 1.0000 Uiso R . . .
H193 H 0.2020 0.1201 0.5350 0.1252 1.0000 Uiso R . . .
H201 H 0.3170 0.0792 0.6613 0.0619 1.0000 Uiso R . . .
H202 H 0.2527 0.0230 0.6302 0.0623 1.0000 Uiso R . . .
H211 H 0.3641 -0.0407 0.6788 0.0981 1.0000 Uiso R . . .
H212 H 0.3591 -0.0084 0.7543 0.0979 1.0000 Uiso R . . .
H213 H 0.2995 -0.0649 0.7143 0.0979 1.0000 Uiso R . . .
H221 H 0.2219 -0.0303 0.7852 0.0652 1.0000 Uiso R . . .
H222 H 0.1557 0.0218 0.7955 0.0651 1.0000 Uiso R . . .
H231 H 0.1035 -0.0712 0.7189 0.1141 1.0000 Uiso R . . .
H232 H 0.1638 -0.0633 0.6735 0.1138 1.0000 Uiso R . . .
H233 H 0.1034 -0.0008 0.6700 0.1140 1.0000 Uiso R . . .
H241 H 0.0283 0.2719 0.6247 0.0537 1.0000 Uiso R . . .
H251 H 0.1175 0.3345 0.7205 0.0454 1.0000 Uiso R . . .
H261 H 0.1083 0.2824 0.8370 0.0661 1.0000 Uiso R . . .
H271 H -0.0206 0.2146 0.8111 0.0680 1.0000 Uiso R . . .
H272 H -0.0280 0.2902 0.7652 0.0684 1.0000 Uiso R . . .
H281 H -0.0451 0.1805 0.6796 0.0602 1.0000 Uiso R . . .
H291 H 0.0479 0.0864 0.7394 0.0556 1.0000 Uiso R . . .
H301 H 0.1385 0.1495 0.8362 0.0516 1.0000 Uiso R . . .
H321 H 0.3329 0.7625 0.6342 0.0360 1.0000 Uiso R . . .
H341 H 0.1813 0.8740 0.4909 0.0496 1.0000 Uiso R . . .
H361 H 0.1224 0.7602 0.6504 0.0363 1.0000 Uiso R . . .
H401 H 0.1625 0.7556 0.8172 0.0321 1.0000 Uiso R . . .
H421 H 0.3004 0.8974 0.9421 0.0455 1.0000 Uiso R . . .
H441 H 0.3669 0.7833 0.7871 0.0355 1.0000 Uiso R . . .
H481 H 0.3692 0.6550 0.8338 0.0366 1.0000 Uiso R . . .
H501 H 0.4896 0.5246 0.7320 0.0594 1.0000 Uiso R . . .
H521 H 0.3041 0.6207 0.6236 0.0432 1.0000 Uiso R . . .
H561 H 0.2136 0.6144 0.8344 0.0342 1.0000 Uiso R . . .
H581 H 0.0583 0.4736 0.7317 0.0433 1.0000 Uiso R . . .
H601 H 0.1447 0.6289 0.6222 0.0361 1.0000 Uiso R . . .

loop_
_atom_site_aniso_label
_atom_site_aniso_U_11
_atom_site_aniso_U_22
_atom_site_aniso_U_33
_atom_site_aniso_U_23
_atom_site_aniso_U_13
_atom_site_aniso_U_12
Rh1 0.02659(17) 0.03300(18) 0.03116(18) -0.00494(10) 0.00773(12) -0.00687(10)
P1 0.0307(5) 0.0467(6) 0.0303(5) 0.0055(4) 0.0073(4) -0.0011(4)
P2 0.0415(6) 0.0249(5) 0.0436(6) -0.0036(4) 0.0166(5) -0.0055(4)
O1 0.0313(14) 0.0270(14) 0.0356(15) 0.0002(11) 0.0073(11) -0.0006(11)
B1 0.0214(18) 0.0237(18) 0.0228(18) -0.0008(15) 0.0015(14) 0.0007(15)
F16 0.207(7) 0.165(6) 0.132(5) -0.007(4) 0.132(5) 0.038(5)
F17 0.138(4) 0.102(3) 0.067(2) -0.029(2) -0.011(3) 0.080(3)
F18 0.138(4) 0.117(4) 0.0405(18) -0.013(2) 0.002(2) 0.086(3)
F40 0.025(3) 0.089(5) 0.066(4) 0.004(4) 0.009(2) 0.023(3)
F41 0.084(5) 0.140(6) 0.108(6) -0.063(5) -0.042(5) 0.076(5)
F50 0.075(5) 0.157(7) 0.155(7) 0.116(6) 0.021(5) 0.040(5)
F51 0.030(3) 0.087(4) 0.039(3) 0.006(3) -0.017(2) 0.011(3)
F60 0.050(4) 0.178(7) 0.133(7) -0.079(6) -0.029(5) 0.027(5)
F61 0.036(3) 0.173(7) 0.131(6) 0.102(6) -0.010(4) -0.002(5)
F70 0.059(3) 0.087(3) 0.091(4) -0.040(3) 0.046(3) -0.019(2)
F71 0.051(6) 0.082(8) 0.086(7) -0.046(6) 0.024(5) 0.003(6)
F80 0.116(4) 0.099(4) 0.131(5) 0.062(3) 0.088(4) 0.077(3)
F81 0.059(6) 0.053(6) 0.087(7) -0.042(6) 0.028(6) 0.011(5)
F90 0.080(3) 0.122(4) 0.050(2) -0.038(3) 0.029(2) -0.011(3)
F91 0.089(8) 0.089(8) 0.082(7) 0.025(6) 0.050(6) 0.022(7)
F100 0.066(4) 0.063(4) 0.053(4) -0.028(3) 0.022(3) -0.040(3)
F101 0.048(4) 0.040(3) 0.062(5) -0.014(3) 0.007(3) -0.012(3)
F110 0.042(4) 0.062(4) 0.077(4) -0.013(3) 0.020(3) -0.014(3)
F111 0.030(3) 0.070(5) 0.116(6) -0.050(4) 0.019(3) -0.012(3)
F120 0.041(4) 0.074(5) 0.126(6) 0.004(5) -0.028(4) -0.016(4)
F121 0.065(5) 0.065(5) 0.122(6) -0.004(5) -0.052(5) 0.000(4)
F220 0.075(4) 0.067(3) 0.061(3) -0.022(3) -0.007(3) -0.033(3)
F221 0.070(6) 0.131(8) 0.075(6) -0.006(6) -0.013(5) -0.059(6)
F230 0.111(5) 0.150(6) 0.035(2) -0.027(3) 0.012(3) -0.085(4)
F231 0.107(7) 0.097(7) 0.059(6) -0.051(5) -0.030(5) 0.016(6)
F240 0.086(4) 0.123(5) 0.100(5) -0.051(4) -0.057(4) 0.036(4)
F241 0.058(6) 0.088(6) 0.052(5) -0.003(5) -0.031(5) -0.015(5)
F310 0.043(3) 0.097(5) 0.025(2) 0.008(3) 0.013(2) -0.012(3)
F311 0.059(5) 0.134(7) 0.094(6) 0.072(5) 0.008(4) -0.005(5)
F320 0.038(3) 0.168(7) 0.091(5) 0.077(5) 0.019(3) 0.015(4)
F321 0.089(6) 0.098(6) 0.076(5) -0.028(5) 0.049(5) -0.033(5)
F330 0.149(7) 0.135(6) 0.082(5) -0.026(5) 0.048(5) -0.097(5)
F331 0.025(3) 0.106(6) 0.039(3) 0.009(4) 0.006(2) -0.024(3)
F410 0.043(7) 0.079(9) 0.071(8) 0.013(8) -0.007(7) 0.025(7)
F411 0.073(3) 0.075(3) 0.068(3) 0.022(2) -0.008(2) 0.038(2)
F420 0.043(8) 0.075(7) 0.063(8) 0.007(7) -0.022(7) 0.015(7)
F421 0.055(3) 0.115(4) 0.124(4) 0.033(4) -0.039(3) -0.027(3)
F430 0.061(8) 0.076(9) 0.059(8) 0.022(7) -0.011(7) -0.006(7)
F431 0.072(3) 0.151(5) 0.041(2) 0.000(3) -0.0087(19) 0.056(3)
F510 0.091(7) 0.054(5) 0.048(5) 0.005(4) 0.014(4) -0.043(5)
F511 0.152(6) 0.032(2) 0.050(3) 0.003(2) 0.005(3) -0.027(3)
F520 0.096(5) 0.121(6) 0.064(4) 0.015(4) 0.039(3) -0.006(4)
F521 0.113(7) 0.058(5) 0.039(4) -0.017(4) 0.034(5) -0.021(5)
F530 0.111(4) 0.036(3) 0.034(2) 0.010(2) -0.008(2) -0.027(3)
F531 0.104(6) 0.056(6) 0.069(6) 0.027(5) -0.005(5) -0.012(5)
C1 0.029(2) 0.035(2) 0.048(3) 0.0108(17) 0.0121(18) -0.0033(16)
C2 0.041(2) 0.035(2) 0.077(4) 0.019(2) 0.017(2) 0.0024(19)
C3 0.050(3) 0.022(2) 0.112(5) 0.002(3) 0.019(3) -0.002(2)
C4 0.043(3) 0.036(3) 0.092(4) -0.017(3) 0.009(3) -0.013(2)
C5 0.029(2) 0.035(2) 0.061(3) -0.007(2) 0.004(2) -0.0070(17)
C6 0.0268(19) 0.0260(19) 0.048(2) 0.0006(17) 0.0114(17) -0.0046(15)
C7 0.029(2) 0.055(3) 0.059(3) -0.013(2) -0.004(2) -0.005(2)
C8 0.027(2) 0.065(3) 0.081(4) -0.006(3) 0.001(2) -0.002(2)
C9 0.048(3) 0.084(4) 0.076(4) -0.029(4) -0.009(3) -0.012(3)
C10 0.030(2) 0.052(3) 0.044(2) -0.004(2) -0.0030(18) 0.0058(19)
C11 0.048(3) 0.079(4) 0.041(3) 0.001(2) -0.010(2) 0.019(3)
C12 0.065(4) 0.073(4) 0.046(3) 0.020(3) 0.005(3) 0.020(3)
C13 0.061(3) 0.044(3) 0.052(3) 0.019(2) 0.017(2) 0.013(2)
C14 0.038(2) 0.029(2) 0.043(2) 0.0027(17) 0.0128(18) 0.0074(17)
C15 0.031(2) 0.032(2) 0.035(2) 0.0024(15) 0.0048(16) 0.0065(16)
C16 0.044(3) 0.087(4) 0.041(3) 0.023(3) 0.005(2) 0.012(3)
C17 0.078(4) 0.114(6) 0.055(4) 0.046(4) 0.019(3) 0.029(4)
C18 0.051(3) 0.066(3) 0.039(2) 0.002(2) 0.020(2) 0.004(3)
C19 0.085(5) 0.114(6) 0.046(3) -0.026(4) 0.017(3) 0.002(4)
C20 0.068(3) 0.036(2) 0.062(3) -0.008(2) 0.033(3) -0.001(2)
C21 0.084(4) 0.037(3) 0.091(5) 0.001(3) 0.050(4) 0.013(3)
C22 0.065(3) 0.030(2) 0.074(4) 0.000(2) 0.033(3) -0.011(2)
C23 0.084(4) 0.040(3) 0.112(6) -0.020(3) 0.037(4) -0.028(3)
C24 0.0237(19) 0.055(3) 0.051(3) 0.001(2) 0.0058(18) 0.0026(18)
C25 0.033(2) 0.035(2) 0.047(2) -0.0024(18) 0.0142(18) 0.0005(17)
C26 0.045(3) 0.043(2) 0.050(3) -0.007(2) 0.022(2) -0.004(2)
C27 0.043(3) 0.055(3) 0.081(4) 0.002(3) 0.035(3) 0.001(2)
C28 0.029(2) 0.057(3) 0.069(3) -0.010(3) 0.014(2) -0.009(2)
C29 0.039(2) 0.043(2) 0.064(3) -0.008(2) 0.028(2) -0.0135(19)
C30 0.045(3) 0.046(2) 0.040(2) -0.0006(19) 0.025(2) -0.005(2)
C31 0.0276(18) 0.0233(17) 0.0229(17) -0.0027(13) 0.0028(13) 0.0013(13)
C32 0.0243(18) 0.036(2) 0.0310(19) 0.0010(16) 0.0014(15) -0.0017(15)
C33 0.033(2) 0.051(2) 0.032(2) 0.0095(17) 0.0033(17) -0.0085(17)
C34 0.040(2) 0.048(3) 0.034(2) 0.0142(19) -0.0006(18) 0.000(2)
C35 0.030(2) 0.054(3) 0.037(2) 0.0118(18) -0.0002(17) 0.0099(18)
C36 0.0257(18) 0.034(2) 0.0304(19) -0.0003(15) 0.0068(15) 0.0038(15)
C37 0.046(2) 0.091(3) 0.043(2) 0.017(2) 0.0078(18) -0.022(2)
C38 0.037(2) 0.100(3) 0.063(3) 0.023(2) -0.001(2) 0.021(2)
C39 0.0237(17) 0.0216(16) 0.0266(17) -0.0002(13) 0.0019(13) 0.0012(13)
C40 0.0242(17) 0.0277(18) 0.0293(18) -0.0012(14) 0.0050(14) -0.0003(14)
C41 0.039(2) 0.0296(18) 0.033(2) -0.0062(16) 0.0096(17) 0.0023(16)
C42 0.041(2) 0.030(2) 0.033(2) -0.0098(16) -0.0008(17) 0.0002(17)
C43 0.0306(19) 0.0290(19) 0.047(2) -0.0080(17) -0.0005(17) -0.0020(16)
C44 0.0266(18) 0.0256(18) 0.035(2) -0.0023(15) 0.0047(15) -0.0009(15)
C45 0.059(2) 0.053(2) 0.056(2) -0.0110(19) 0.031(2) 0.004(2)
C46 0.037(2) 0.048(2) 0.073(3) -0.017(2) -0.0039(18) -0.0086(18)
C47 0.0227(16) 0.0242(17) 0.0293(18) 0.0015(14) 0.0046(14) 0.0012(13)
C48 0.0246(17) 0.0298(19) 0.0314(19) 0.0019(15) 0.0026(14) 0.0013(14)
C49 0.0259(18) 0.042(2) 0.044(2) 0.0103(18) 0.0037(16) 0.0070(16)
C50 0.041(2) 0.062(3) 0.052(3) 0.014(2) 0.016(2) 0.028(2)
C51 0.054(3) 0.064(3) 0.040(2) 0.006(2) 0.015(2) 0.033(3)
C52 0.040(2) 0.041(2) 0.029(2) 0.0033(17) 0.0086(17) 0.0172(18)
C53 0.039(2) 0.068(3) 0.059(2) 0.013(2) -0.0062(19) 0.014(2)
C54 0.088(5) 0.108(6) 0.059(4) 0.010(4) 0.027(3) 0.069(5)
C55 0.0226(16) 0.0239(17) 0.0239(16) -0.0041(13) 0.0035(13) 0.0025(13)
C56 0.0300(18) 0.0236(17) 0.0271(18) -0.0035(14) 0.0028(14) 0.0005(14)
C57 0.045(2) 0.0252(18) 0.0326(19) -0.0044(15) 0.0136(17) -0.0049(16)
C58 0.035(2) 0.033(2) 0.043(2) -0.0070(17) 0.0079(18) -0.0098(17)
C59 0.036(2) 0.045(2) 0.033(2) -0.0107(17) 0.0017(17) -0.0123(18)
C60 0.0278(18) 0.035(2) 0.0254(18) -0.0023(15) 0.0014(14) -0.0046(15)
C61 0.082(3) 0.039(2) 0.039(2) -0.0002(17) 0.0153(19) -0.018(2)
C62 0.059(2) 0.079(3) 0.045(2) -0.015(2) -0.008(2) -0.027(2)

loop_
_atom_type_symbol
_atom_type_scat_dispersion_real
_atom_type_scat_dispersion_imag
_atom_type_scat_Cromer_Mann_a1
_atom_type_scat_Cromer_Mann_b1
_atom_type_scat_Cromer_Mann_a2
_atom_type_scat_Cromer_Mann_b2
_atom_type_scat_Cromer_Mann_a3
_atom_type_scat_Cromer_Mann_b3
_atom_type_scat_Cromer_Mann_a4
_atom_type_scat_Cromer_Mann_b4
_atom_type_scat_Cromer_Mann_c
_atom_type_scat_source
Rh 0.0927 3.6045 19.2957 0.7515 14.3501 8.2176 4.7343 25.8749 1.2892 98.6062 5.3280 'International Tables Vol C 4.2.6.8 and 6.1.1.4'
P 0.2955 0.4335 6.4345 1.9067 4.1791 27.1570 1.7800 0.5260 1.4908 68.1645 1.1149 'International Tables Vol C 4.2.6.8 and 6.1.1.4'
O 0.0492 0.0322 3.0485 13.2771 2.2868 5.7011 1.5463 0.3239 0.8670 32.9089 0.2508 'International Tables Vol C 4.2.6.8 and 6.1.1.4'
B 0.0090 0.0039 2.0545 23.2185 1.3326 1.0210 1.0979 60.3498 0.7068 0.1403 -0.1932 'International Tables Vol C 4.2.6.8 and 6.1.1.4'
F 0.0727 0.0534 3.5392 10.2825 2.6412 4.2944 1.5170 0.2615 1.0243 26.1476 0.2776 'International Tables Vol C 4.2.6.8 and 6.1.1.4'
H 0.0000 0.0000 0.4930 10.5109 0.3229 26.1257 0.1402 3.1424 0.0408 57.7998 0.0030 'International Tables Vol C 4.2.6.8 and 6.1.1.4'
C 0.0181 0.0091 2.3100 20.8439 1.0200 10.2075 1.5886 0.5687 0.8650 51.6512 0.2156 'International Tables Vol C 4.2.6.8 and 6.1.1.4'

loop_
_geom_angle_atom_site_label_1
_geom_angle_atom_site_label_2
_geom_angle_atom_site_label_3
_geom_angle
_geom_angle_publ_flag
P1 Rh1 P2 101.01(4) yes
P1 Rh1 C24 95.90(14) yes
P2 Rh1 C24 160.72(13) yes
P1 Rh1 C25 91.97(12) yes
P2 Rh1 C25 149.74(13) yes
C24 Rh1 C25 36.90(18) yes
P1 Rh1 C26 122.29(11) yes
P2 Rh1 C26 121.13(12) yes
C24 Rh1 C26 54.30(18) yes
C25 Rh1 C26 33.16(16) yes
P1 Rh1 C29 159.52(15) yes
P2 Rh1 C29 96.31(15) yes
C24 Rh1 C29 65.4(2) yes
C25 Rh1 C29 78.13(18) yes
C26 Rh1 C29 54.59(16) yes
P1 Rh1 C30 151.51(13) yes
P2 Rh1 C30 90.99(14) yes
C24 Rh1 C30 78.2(2) yes
C25 Rh1 C30 66.45(18) yes
C26 Rh1 C30 33.37(16) yes
C29 Rh1 C30 37.26(19) yes
Rh1 P1 C1 103.57(15) yes
Rh1 P1 C16 113.15(19) yes
C1 P1 C16 104.4(3) yes
Rh1 P1 C18 125.1(2) yes
C1 P1 C18 105.1(2) yes
C16 P1 C18 103.5(3) yes
Rh1 P2 C14 106.26(14) yes
Rh1 P2 C20 125.47(19) yes
C14 P2 C20 104.2(2) yes
Rh1 P2 C22 112.7(2) yes
C14 P2 C22 103.7(3) yes
C20 P2 C22 102.4(2) yes
C6 O1 C15 113.3(3) yes
C31 B1 C39 105.2(3) yes
C31 B1 C47 111.9(3) yes
C39 B1 C47 110.3(3) yes
C31 B1 C55 112.5(3) yes
C39 B1 C55 113.7(3) yes
C47 B1 C55 103.4(3) yes
P1 C1 C2 125.7(4) yes
P1 C1 C6 116.8(3) yes
C2 C1 C6 116.9(5) yes
C1 C2 C3 119.9(5) yes
C1 C2 H21 119.4 no
C3 C2 H21 120.7 no
C2 C3 C4 121.3(5) yes
C2 C3 H31 118.8 no
C4 C3 H31 119.9 no
C3 C4 C5 121.0(5) yes
C3 C4 H41 119.8 no
C5 C4 H41 119.2 no
C4 C5 C6 116.4(5) yes
C4 C5 C7 126.3(5) yes
C6 C5 C7 117.3(4) yes
C5 C6 C1 124.3(4) yes
C5 C6 O1 119.1(4) yes
C1 C6 O1 116.4(4) yes
C5 C7 C8 108.4(5) yes
C5 C7 C9 111.8(5) yes
C8 C7 C9 109.3(4) yes
C5 C7 C10 105.9(4) yes
C8 C7 C10 109.7(5) yes
C9 C7 C10 111.7(5) yes
C7 C8 H81 109.0 no
C7 C8 H82 110.1 no
H81 C8 H82 109.9 no
C7 C8 H83 109.1 no
H81 C8 H83 109.6 no
H82 C8 H83 109.1 no
C7 C9 H91 108.0 no
C7 C9 H92 109.2 no
H91 C9 H92 109.8 no
C7 C9 H93 110.6 no
H91 C9 H93 110.1 no
H92 C9 H93 109.2 no
C7 C10 C11 125.8(5) yes
C7 C10 C15 117.8(4) yes
C11 C10 C15 116.4(5) yes
C10 C11 C12 121.0(5) yes
C10 C11 H111 119.2 no
C12 C11 H111 119.9 no
C11 C12 C13 120.9(5) yes
C11 C12 H121 119.2 no
C13 C12 H121 119.8 no
C12 C13 C14 120.9(5) yes
C12 C13 H131 119.9 no
C14 C13 H131 119.2 no
P2 C14 C13 125.0(4) yes
P2 C14 C15 118.0(3) yes
C13 C14 C15 116.6(5) yes
C10 C15 C14 124.0(4) yes
C10 C15 O1 119.2(4) yes
C14 C15 O1 116.7(4) yes
P1 C16 C17 116.8(4) yes
P1 C16 H161 107.7 no
C17 C16 H161 108.5 no
P1 C16 H162 106.0 no
C17 C16 H162 107.4 no
H161 C16 H162 110.3 no
C16 C17 H171 107.7 no
C16 C17 H172 110.0 no
H171 C17 H172 109.3 no
C16 C17 H173 110.3 no
H171 C17 H173 109.4 no
H172 C17 H173 110.1 no
P1 C18 C19 112.3(4) yes
P1 C18 H181 109.1 no
C19 C18 H181 109.6 no
P1 C18 H182 107.6 no
C19 C18 H182 108.2 no
H181 C18 H182 110.0 no
C18 C19 H191 109.8 no
C18 C19 H192 108.7 no
H191 C19 H192 109.9 no
C18 C19 H193 108.4 no
H191 C19 H193 109.7 no
H192 C19 H193 110.3 no
P2 C20 C21 114.6(4) yes
P2 C20 H201 107.5 no
C21 C20 H201 108.8 no
P2 C20 H202 108.8 no
C21 C20 H202 108.0 no
H201 C20 H202 109.1 no
C20 C21 H211 110.7 no
C20 C21 H212 108.3 no
H211 C21 H212 110.0 no
C20 C21 H213 108.9 no
H211 C21 H213 109.3 no
H212 C21 H213 109.7 no
P2 C22 C23 111.4(4) yes
P2 C22 H221 108.5 no
C23 C22 H221 108.6 no
P2 C22 H222 108.3 no
C23 C22 H222 109.8 no
H221 C22 H222 110.3 no
C22 C23 H231 109.6 no
C22 C23 H232 108.8 no
H231 C23 H232 109.2 no
C22 C23 H233 109.6 no
H231 C23 H233 109.5 no
H232 C23 H233 110.1 no
Rh1 C24 C25 70.9(3) yes
Rh1 C24 C28 96.0(3) yes
C25 C24 C28 106.5(4) yes
Rh1 C24 H241 122.0 no
C25 C24 H241 123.3 no
C28 C24 H241 123.9 no
Rh1 C25 C24 72.2(3) yes
Rh1 C25 C26 95.6(3) yes
C24 C25 C26 106.1(4) yes
Rh1 C25 H251 120.6 no
C24 C25 H251 124.5 no
C26 C25 H251 123.6 no
C25 C26 Rh1 51.2(2) yes
C25 C26 C27 100.7(4) yes
Rh1 C26 C27 109.9(3) yes
C25 C26 C30 101.9(4) yes
Rh1 C26 C30 50.8(2) yes
C27 C26 C30 100.1(4) yes
C25 C26 H261 113.2 no
Rh1 C26 H261 124.1 no
C27 C26 H261 125.9 no
C30 C26 H261 111.8 no
C26 C27 C28 93.5(4) yes
C26 C27 H271 113.1 no
C28 C27 H271 112.3 no
C26 C27 H272 111.8 no
C28 C27 H272 113.1 no
H271 C27 H272 111.9 no
C27 C28 C24 100.8(4) yes
C27 C28 C29 100.5(5) yes
C24 C28 C29 101.8(4) yes
C27 C28 H281 117.2 no
C24 C28 H281 116.1 no
C29 C28 H281 117.6 no
C28 C29 Rh1 96.7(3) yes
C28 C29 C30 106.5(4) yes
Rh1 C29 C30 70.8(2) yes
C28 C29 H291 123.2 no
Rh1 C29 H291 121.7 no
C30 C29 H291 124.0 no
C26 C30 Rh1 95.8(3) yes
C26 C30 C29 105.9(5) yes
Rh1 C30 C29 71.9(3) yes
C26 C30 H301 123.3 no
Rh1 C30 H301 119.8 no
C29 C30 H301 125.5 no
B1 C31 C32 123.6(3) yes
B1 C31 C36 121.2(3) yes
C32 C31 C36 115.0(3) yes
C31 C32 C33 122.8(3) yes
C31 C32 H321 118.9 no
C33 C32 H321 118.3 no
C32 C33 C34 120.4(3) yes
C32 C33 C37 119.0(3) yes
C34 C33 C37 120.6(3) yes
C33 C34 C35 117.9(4) yes
C33 C34 H341 120.4 no
C35 C34 H341 121.7 no
C34 C35 C36 120.9(3) yes
C34 C35 C38 119.4(3) yes
C36 C35 C38 119.8(3) yes
C31 C36 C35 123.0(4) yes
C31 C36 H361 118.5 no
C35 C36 H361 118.5 no
C33 C37 F310 113.76(6) yes
C33 C37 F320 113.86(6) yes
F310 C37 F320 104.79(6) yes
C33 C37 F330 113.78(6) yes
F310 C37 F330 104.82(6) yes
F320 C37 F330 104.84(6) yes
C33 C37 F321 113.80(6) yes
C33 C37 F331 113.77(6) yes
F321 C37 F331 104.76(6) yes
C33 C37 F311 113.84(6) yes
F321 C37 F311 104.83(6) yes
F331 C37 F311 104.85(6) yes
C35 C38 F40 113.81(6) yes
C35 C38 F50 113.86(6) yes
F40 C38 F50 104.76(6) yes
C35 C38 F60 113.82(6) yes
F40 C38 F60 104.76(6) yes
F50 C38 F60 104.82(6) yes
C35 C38 F51 113.81(6) yes
C35 C38 F61 113.86(6) yes
F51 C38 F61 104.77(6) yes
C35 C38 F41 113.83(6) yes
F51 C38 F41 104.74(6) yes
F61 C38 F41 104.82(6) yes
B1 C39 C40 125.0(3) yes
B1 C39 C44 119.2(3) yes
C40 C39 C44 115.7(3) yes
C39 C40 C41 122.0(3) yes
C39 C40 H401 119.6 no
C41 C40 H401 118.3 no
C40 C41 C42 120.8(3) yes
C40 C41 C45 121.3(3) yes
C42 C41 C45 117.9(3) yes
C41 C42 C43 118.0(3) yes
C41 C42 H421 120.8 no
C43 C42 H421 121.2 no
C42 C43 C44 120.5(3) yes
C42 C43 C46 120.5(3) yes
C44 C43 C46 118.9(3) yes
C39 C44 C43 122.9(4) yes
C39 C44 H441 118.6 no
C43 C44 H441 118.5 no
C41 C45 F90 113.63(6) yes
C41 C45 F70 113.65(6) yes
F90 C45 F70 104.91(6) yes
C41 C45 F80 113.61(6) yes
F90 C45 F80 105.05(6) yes
F70 C45 F80 105.07(6) yes
C41 C45 F71 113.61(6) yes
C41 C45 F81 113.61(6) yes
F71 C45 F81 104.98(6) yes
C41 C45 F91 113.66(6) yes
F71 C45 F91 105.03(6) yes
F81 C45 F91 105.02(6) yes
C43 C46 F110 111.86(6) yes
C43 C46 F100 111.89(6) yes
F110 C46 F100 106.97(6) yes
C43 C46 F120 111.85(6) yes
F110 C46 F120 106.95(6) yes
F100 C46 F120 107.00(6) yes
C43 C46 F101 111.84(6) yes
C43 C46 F111 111.91(6) yes
F101 C46 F111 107.00(6) yes
C43 C46 F121 111.84(6) yes
F101 C46 F121 106.95(6) yes
F111 C46 F121 106.98(6) yes
B1 C47 C48 123.3(3) yes
B1 C47 C52 120.5(3) yes
C48 C47 C52 115.9(3) yes
C47 C48 C49 122.1(4) yes
C47 C48 H481 118.7 no
C49 C48 H481 119.3 no
C48 C49 C50 120.8(3) yes
C48 C49 C53 119.8(3) yes
C50 C49 C53 119.4(3) yes
C49 C50 C51 118.5(4) yes
C49 C50 H501 120.6 no
C51 C50 H501 120.9 no
C50 C51 C52 120.4(5) yes
C50 C51 C54 120.0(4) yes
C52 C51 C54 119.6(5) yes
C47 C52 C51 122.4(4) yes
C47 C52 H521 118.9 no
C51 C52 H521 118.8 no
C49 C53 F420 112.92(6) yes
C49 C53 F430 112.93(6) yes
F420 C53 F430 105.78(6) yes
C49 C53 F410 112.97(6) yes
F420 C53 F410 105.80(6) yes
F430 C53 F410 105.80(6) yes
C49 C53 F411 112.93(6) yes
C49 C53 F431 112.97(6) yes
F411 C53 F431 105.79(6) yes
C49 C53 F421 112.91(6) yes
F411 C53 F421 105.76(6) yes
F431 C53 F421 105.84(6) yes
C51 C54 F18 112.7(4) yes
C51 C54 F17 112.0(6) yes
F18 C54 F17 103.6(7) yes
C51 C54 F16 109.3(8) yes
F18 C54 F16 113.9(7) yes
F17 C54 F16 105.0(5) yes
B1 C55 C56 121.9(3) yes
B1 C55 C60 121.7(3) yes
C56 C55 C60 115.7(3) yes
C55 C56 C57 122.3(3) yes
C55 C56 H561 118.7 no
C57 C56 H561 119.0 no
C56 C57 C58 121.0(3) yes
C56 C57 C61 121.7(3) yes
C58 C57 C61 117.3(3) yes
C57 C58 C59 117.8(4) yes
C57 C58 H581 121.0 no
C59 C58 H581 121.3 no
C58 C59 C60 121.5(3) yes
C58 C59 C62 119.6(3) yes
C60 C59 C62 119.0(3) yes
C55 C60 C59 121.7(4) yes
C55 C60 H601 119.1 no
C59 C60 H601 119.2 no
C57 C61 F521 113.08(6) yes
C57 C61 F531 113.10(6) yes
F521 C61 F531 105.59(6) yes
C57 C61 F510 113.12(6) yes
F521 C61 F510 105.61(6) yes
F531 C61 F510 105.63(6) yes
C57 C61 F520 113.09(6) yes
C57 C61 F530 113.15(6) yes
F520 C61 F530 105.62(6) yes
C57 C61 F511 113.09(6) yes
F520 C61 F511 105.60(6) yes
F530 C61 F511 105.58(6) yes
C59 C62 F220 112.87(6) yes
C59 C62 F230 112.94(6) yes
F220 C62 F230 105.76(6) yes
C59 C62 F240 112.90(6) yes
F220 C62 F240 105.84(6) yes
F230 C62 F240 105.90(6) yes
C59 C62 F241 112.85(6) yes
C59 C62 F221 112.93(6) yes
F241 C62 F221 105.83(6) yes
C59 C62 F231 112.92(6) yes
F241 C62 F231 105.80(6) yes
F221 C62 F231 105.87(6) yes

loop_
_geom_bond_atom_site_label_1
_geom_bond_atom_site_label_2
_geom_bond_distance
_geom_bond_publ_flag
Rh1 P1 2.3367(11) yes
Rh1 P2 2.3386(12) yes
Rh1 C24 2.200(5) yes
Rh1 C25 2.182(4) yes
Rh1 C26 2.785(5) yes
Rh1 C29 2.183(4) yes
Rh1 C30 2.169(4) yes
P1 C1 1.821(5) yes
P1 C16 1.838(5) yes
P1 C18 1.832(5) yes
P2 C14 1.820(5) yes
P2 C20 1.835(5) yes
P2 C22 1.836(5) yes
O1 C6 1.386(5) yes
O1 C15 1.388(5) yes
B1 C31 1.635(5) yes
B1 C39 1.633(5) yes
B1 C47 1.641(5) yes
B1 C55 1.640(5) yes
F16 C54 1.327(11) yes
F17 C54 1.327(9) yes
F18 C54 1.335(8) yes
F40 C38 1.293(5) yes
F41 C38 1.280(5) yes
F50 C38 1.275(5) yes
F51 C38 1.299(5) yes
F60 C38 1.274(5) yes
F61 C38 1.288(5) yes
F70 C45 1.321(4) yes
F71 C45 1.316(6) yes
F80 C45 1.298(4) yes
F81 C45 1.311(6) yes
F90 C45 1.326(4) yes
F91 C45 1.300(6) yes
F100 C46 1.322(5) yes
F101 C46 1.333(5) yes
F110 C46 1.341(5) yes
F111 C46 1.328(6) yes
F120 C46 1.314(6) yes
F121 C46 1.318(5) yes
F220 C62 1.325(4) yes
F221 C62 1.300(6) yes
F230 C62 1.302(5) yes
F231 C62 1.289(6) yes
F240 C62 1.293(5) yes
F241 C62 1.319(6) yes
F310 C37 1.299(4) yes
F311 C37 1.302(5) yes
F320 C37 1.297(5) yes
F321 C37 1.311(5) yes
F330 C37 1.288(5) yes
F331 C37 1.307(5) yes
F410 C53 1.314(6) yes
F411 C53 1.324(4) yes
F420 C53 1.322(6) yes
F421 C53 1.310(4) yes
F430 C53 1.320(6) yes
F431 C53 1.317(4) yes
F510 C61 1.323(6) yes
F511 C61 1.328(5) yes
F520 C61 1.334(5) yes
F521 C61 1.326(6) yes
F530 C61 1.329(5) yes
F531 C61 1.325(6) yes
C1 C2 1.402(6) yes
C1 C6 1.392(6) yes
C2 C3 1.384(9) yes
C2 H21 0.939 no
C3 C4 1.382(9) yes
C3 H31 0.937 no
C4 C5 1.388(7) yes
C4 H41 0.942 no
C5 C6 1.397(6) yes
C5 C7 1.530(7) yes
C7 C8 1.553(8) yes
C7 C9 1.534(8) yes
C7 C10 1.517(8) yes
C8 H81 0.964 no
C8 H82 0.971 no
C8 H83 0.970 no
C9 H91 0.970 no
C9 H92 0.971 no
C9 H93 0.970 no
C10 C11 1.398(8) yes
C10 C15 1.391(6) yes
C11 C12 1.370(9) yes
C11 H111 0.940 no
C12 C13 1.375(9) yes
C12 H121 0.937 no
C13 C14 1.393(6) yes
C13 H131 0.942 no
C14 C15 1.391(6) yes
C16 C17 1.542(8) yes
C16 H161 0.966 no
C16 H162 0.968 no
C17 H171 0.975 no
C17 H172 0.966 no
C17 H173 0.968 no
C18 C19 1.542(9) yes
C18 H181 0.975 no
C18 H182 0.979 no
C19 H191 0.969 no
C19 H192 0.970 no
C19 H193 0.970 no
C20 C21 1.527(8) yes
C20 H201 0.972 no
C20 H202 0.973 no
C21 H211 0.960 no
C21 H212 0.972 no
C21 H213 0.961 no
C22 C23 1.529(9) yes
C22 H221 0.974 no
C22 H222 0.970 no
C23 H231 0.960 no
C23 H232 0.963 no
C23 H233 0.966 no
C24 C25 1.387(7) yes
C24 C28 1.526(7) yes
C24 H241 0.977 no
C25 C26 1.531(7) yes
C25 H251 0.974 no
C26 C27 1.544(7) yes
C26 C30 1.540(7) yes
C26 H261 0.967 no
C27 C28 1.539(8) yes
C27 H271 0.976 no
C27 H272 0.965 no
C28 C29 1.528(8) yes
C28 H281 0.983 no
C29 C30 1.390(7) yes
C29 H291 0.970 no
C30 H301 0.983 no
C31 C32 1.393(5) yes
C31 C36 1.405(5) yes
C32 C33 1.392(5) yes
C32 H321 0.944 no
C33 C34 1.396(6) yes
C33 C37 1.494(3) yes
C34 C35 1.385(6) yes
C34 H341 0.941 no
C35 C36 1.377(5) yes
C35 C38 1.501(3) yes
C36 H361 0.934 no
C39 C40 1.396(5) yes
C39 C44 1.400(5) yes
C40 C41 1.395(5) yes
C40 H401 0.938 no
C41 C42 1.388(6) yes
C41 C45 1.486(3) yes
C42 C43 1.393(6) yes
C42 H421 0.938 no
C43 C44 1.377(5) yes
C43 C46 1.506(3) yes
C44 H441 0.932 no
C47 C48 1.398(5) yes
C47 C52 1.397(6) yes
C48 C49 1.393(5) yes
C48 H481 0.936 no
C49 C50 1.375(7) yes
C49 C53 1.499(3) yes
C50 C51 1.389(7) yes
C50 H501 0.939 no
C51 C52 1.387(6) yes
C51 C54 1.522(8) yes
C52 H521 0.943 no
C55 C56 1.396(5) yes
C55 C60 1.403(5) yes
C56 C57 1.388(5) yes
C56 H561 0.941 no
C57 C58 1.389(5) yes
C57 C61 1.491(3) yes
C58 C59 1.373(6) yes
C58 H581 0.935 no
C59 C60 1.395(5) yes
C59 C62 1.500(3) yes
C60 H601 0.937 no
